data_1508701
loop_
_publ_author_name
'Lu, Hongjian'
'Hu, Yang'
'Jiang, Huiling'
'Wojtas, Lukasz'
'Zhang, X. Peter'

_publ_section_title
;
 Stereoselective radical amination of electron-deficient C(sp3)-H bonds by
 Co(II)-based metalloradical catalysis: direct synthesis of \a-amino acid
 derivatives via \a-C-H amination.
;
_journal_issue 19
_journal_name_full 'Organic letters'
_journal_page_first 5158
_journal_page_last 5161
_journal_paper_doi 10.1021/ol302511f
_journal_volume 14
_journal_year 2012
_chemical_formula_moiety 'C13 H18 N2 O3 S'
_chemical_formula_sum 'C13 H18 N2 O3 S'
_chemical_formula_weight 282.35
_chemical_name_systematic
;
 ?
;
_space_group_IT_number 14
_symmetry_cell_setting monoclinic
_symmetry_space_group_name_Hall '-P 2ybc'
_symmetry_space_group_name_H-M 'P 1 21/c 1'
_atom_sites_solution_hydrogens geom
_atom_sites_solution_primary direct
_atom_sites_solution_secondary difmap
_audit_creation_method SHELXL-97
_cell_angle_alpha 90.00
_cell_angle_beta 98.6910(10)
_cell_angle_gamma 90.00
_cell_formula_units_Z 4
_cell_length_a 10.1217(2)
_cell_length_b 5.26760(10)
_cell_length_c 25.2607(5)
_cell_measurement_temperature 100(2)
_cell_volume 1331.36(5)
_computing_cell_refinement 'APEX2 (Bruker, 2010); SAINT (Bruker, 2009)'
_computing_data_collection 'APEX2 (Bruker, 2010)'
_computing_data_reduction 'SAINT (Bruker, 2009);XPREP(Sheldrick,2008)'
_computing_publication_material 'APEX2 (Bruker, 2010)'
_computing_structure_refinement 'SHELXL-97 (Sheldrick, 2008)'
_computing_structure_solution 'SHELXS-97 (Sheldrick, 2008)'
_diffrn_ambient_temperature 100(2)
_diffrn_measured_fraction_theta_full 0.992
_diffrn_measured_fraction_theta_max 0.992
_diffrn_measurement_device_type 'BRUKER SMART APEXII CCD'
_diffrn_measurement_method 'omega scans'
_diffrn_radiation_monochromator graphite
_diffrn_radiation_source 'fine-focus sealed tube'
_diffrn_radiation_type CuK\a
_diffrn_radiation_wavelength 1.54178
_diffrn_reflns_av_R_equivalents 0.0499
_diffrn_reflns_av_sigmaI/netI 0.0357
_diffrn_reflns_limit_h_max 11
_diffrn_reflns_limit_h_min -12
_diffrn_reflns_limit_k_max 5
_diffrn_reflns_limit_k_min -6
_diffrn_reflns_limit_l_max 30
_diffrn_reflns_limit_l_min -29
_diffrn_reflns_number 12939
_diffrn_reflns_theta_full 66.59
_diffrn_reflns_theta_max 66.59
_diffrn_reflns_theta_min 3.54
_exptl_absorpt_coefficient_mu 2.226
_exptl_absorpt_correction_T_max 0.7313
_exptl_absorpt_correction_T_min 0.6645
_exptl_absorpt_correction_type multi-scan
_exptl_absorpt_process_details 'SADABS; (Sheldrick, 2003)'
_exptl_crystal_colour colorless
_exptl_crystal_density_diffrn 1.409
_exptl_crystal_density_method 'not measured'
_exptl_crystal_description block
_exptl_crystal_F_000 600
_exptl_crystal_size_max 0.20
_exptl_crystal_size_mid 0.18
_exptl_crystal_size_min 0.15
_refine_diff_density_max 0.389
_refine_diff_density_min -0.379
_refine_diff_density_rms 0.057
_refine_ls_extinction_coef 0.0031(4)
_refine_ls_extinction_expression Fc^*^=kFc[1+0.001xFc^2^\l^3^/sin(2\q)]^-1/4^
_refine_ls_extinction_method SHELXL
_refine_ls_goodness_of_fit_ref 1.079
_refine_ls_hydrogen_treatment mixed
_refine_ls_matrix_type full
_refine_ls_number_parameters 179
_refine_ls_number_reflns 2342
_refine_ls_number_restraints 0
_refine_ls_restrained_S_all 1.079
_refine_ls_R_factor_all 0.0414
_refine_ls_R_factor_gt 0.0364
_refine_ls_shift/su_max 0.000
_refine_ls_shift/su_mean 0.000
_refine_ls_structure_factor_coef Fsqd
_refine_ls_weighting_details 'calc w=1/[\s^2^(Fo^2^)+(0.0532P)^2^+0.4504P] where P=(Fo^2^+2Fc^2^)/3'
_refine_ls_weighting_scheme calc
_refine_ls_wR_factor_gt 0.0941
_refine_ls_wR_factor_ref 0.0969
_reflns_number_gt 2076
_reflns_number_total 2342
_reflns_threshold_expression >2sigma(I)
_cod_data_source_file ol302511f_si_003.cif
_cod_data_source_block 2f
_cod_original_sg_symbol_H-M P21/c
_cod_database_code 1508701

loop_
_symmetry_equiv_pos_as_xyz
'x, y, z'
'-x, y+1/2, -z+1/2'
'-x, -y, -z'
'x, -y-1/2, z-1/2'

loop_
_atom_site_label
_atom_site_type_symbol
_atom_site_fract_x
_atom_site_fract_y
_atom_site_fract_z
_atom_site_U_iso_or_equiv
_atom_site_adp_type
_atom_site_occupancy
_atom_site_symmetry_multiplicity
_atom_site_calc_flag
_atom_site_refinement_flags
S1 S 0.21302(4) 0.37715(8) 0.037797(16) 0.01346(17) Uani 1 1 d .
O1 O 0.50021(13) -0.2052(3) 0.14796(5) 0.0221(3) Uani 1 1 d .
O2 O 0.13228(13) 0.3014(2) -0.01075(5) 0.0188(3) Uani 1 1 d .
O3 O 0.28125(13) 0.6169(2) 0.04098(5) 0.0193(3) Uani 1 1 d .
N1 N 0.32864(15) 0.1608(3) 0.05256(6) 0.0140(3) Uani 1 1 d .
H1N H 0.292(2) 0.017(5) 0.0448(9) 0.019(6) Uiso 1 1 d .
N2 N 0.12169(15) 0.3734(3) 0.08651(6) 0.0148(3) Uani 1 1 d .
C1 C 0.50187(17) -0.0479(3) 0.11305(7) 0.0159(4) Uani 1 1 d .
C2 C 0.40463(17) 0.1777(3) 0.10783(7) 0.0146(4) Uani 1 1 d .
H2 H 0.4589 0.3370 0.1101 0.018 Uiso 1 1 calc R
C3 C 0.02457(18) 0.1589(3) 0.08279(7) 0.0177(4) Uani 1 1 d .
H3A H 0.0734 -0.0045 0.0846 0.021 Uiso 1 1 calc R
H3B H -0.0355 0.1664 0.0481 0.021 Uiso 1 1 calc R
C4 C -0.05675(18) 0.1743(3) 0.12804(7) 0.0167(4) Uani 1 1 d .
C5 C -0.14835(19) 0.3703(4) 0.12974(8) 0.0200(4) Uani 1 1 d .
H5 H -0.1594 0.4949 0.1022 0.024 Uiso 1 1 calc R
C6 C -0.22340(19) 0.3856(4) 0.17114(8) 0.0214(4) Uani 1 1 d .
H6 H -0.2864 0.5190 0.1717 0.026 Uiso 1 1 calc R
C7 C -0.20671(19) 0.2061(4) 0.21191(8) 0.0223(4) Uani 1 1 d .
H7 H -0.2577 0.2172 0.2405 0.027 Uiso 1 1 calc R
C8 C 0.59579(19) -0.0663(4) 0.07252(8) 0.0244(4) Uani 1 1 d .
H8A H 0.6832 -0.1259 0.0901 0.037 Uiso 1 1 calc R
H8B H 0.6056 0.1013 0.0567 0.037 Uiso 1 1 calc R
H8C H 0.5599 -0.1862 0.0443 0.037 Uiso 1 1 calc R
C9 C 0.31553(18) 0.1888(3) 0.15158(7) 0.0148(4) Uani 1 1 d .
H9 H 0.2692 0.0219 0.1532 0.018 Uiso 1 1 calc R
C10 C 0.39730(19) 0.2457(4) 0.20614(7) 0.0200(4) Uani 1 1 d .
H10A H 0.4640 0.1116 0.2154 0.030 Uiso 1 1 calc R
H10B H 0.3378 0.2524 0.2333 0.030 Uiso 1 1 calc R
H10C H 0.4426 0.4094 0.2048 0.030 Uiso 1 1 calc R
C11 C 0.21039(17) 0.3989(3) 0.13888(7) 0.0146(4) Uani 1 1 d .
H11A H 0.1540 0.4018 0.1677 0.018 Uiso 1 1 calc R
H11B H 0.2571 0.5643 0.1395 0.018 Uiso 1 1 calc R
C12 C -0.11538(19) 0.0108(4) 0.21079(8) 0.0235(4) Uani 1 1 d .
H12 H -0.1036 -0.1123 0.2386 0.028 Uiso 1 1 calc R
C13 C -0.04113(18) -0.0048(3) 0.16896(8) 0.0206(4) Uani 1 1 d .
H13 H 0.0211 -0.1394 0.1683 0.025 Uiso 1 1 calc R

loop_
_atom_site_aniso_label
_atom_site_aniso_U_11
_atom_site_aniso_U_22
_atom_site_aniso_U_33
_atom_site_aniso_U_23
_atom_site_aniso_U_13
_atom_site_aniso_U_12
S1 0.0159(2) 0.0119(3) 0.0124(2) 0.00117(14) 0.00152(16) 0.00180(15)
O1 0.0234(7) 0.0197(7) 0.0227(7) 0.0035(5) 0.0018(5) 0.0044(5)
O2 0.0206(7) 0.0210(7) 0.0139(6) 0.0010(5) -0.0002(5) 0.0024(5)
O3 0.0226(7) 0.0137(7) 0.0216(7) 0.0024(5) 0.0038(5) -0.0002(5)
N1 0.0169(8) 0.0109(8) 0.0143(8) -0.0006(5) 0.0026(6) 0.0010(6)
N2 0.0139(7) 0.0147(8) 0.0157(8) -0.0007(5) 0.0017(6) 0.0013(6)
C1 0.0134(8) 0.0171(9) 0.0158(9) -0.0030(7) -0.0017(7) 0.0014(7)
C2 0.0152(8) 0.0135(9) 0.0149(9) -0.0003(6) 0.0015(7) -0.0010(6)
C3 0.0160(9) 0.0155(9) 0.0215(9) -0.0025(7) 0.0022(7) -0.0014(7)
C4 0.0136(9) 0.0169(9) 0.0189(9) -0.0027(7) 0.0005(7) -0.0028(7)
C5 0.0194(9) 0.0184(10) 0.0219(10) 0.0025(7) 0.0019(7) 0.0008(7)
C6 0.0180(9) 0.0202(10) 0.0259(10) -0.0020(7) 0.0033(8) 0.0027(7)
C7 0.0196(10) 0.0253(11) 0.0233(10) -0.0016(8) 0.0074(7) -0.0034(8)
C8 0.0201(10) 0.0280(11) 0.0254(10) -0.0007(8) 0.0049(8) 0.0073(8)
C9 0.0161(9) 0.0136(9) 0.0147(9) -0.0003(6) 0.0021(7) 0.0008(7)
C10 0.0216(9) 0.0235(10) 0.0144(9) -0.0008(7) 0.0012(7) 0.0038(7)
C11 0.0162(9) 0.0150(9) 0.0125(8) -0.0019(6) 0.0022(7) 0.0001(7)
C12 0.0243(10) 0.0223(11) 0.0242(10) 0.0061(8) 0.0042(8) -0.0018(8)
C13 0.0172(9) 0.0169(10) 0.0279(10) 0.0013(7) 0.0036(7) 0.0018(7)

loop_
_atom_type_symbol
_atom_type_description
_atom_type_scat_dispersion_real
_atom_type_scat_dispersion_imag
_atom_type_scat_source
C C 0.0181 0.0091 'International Tables Vol C Tables 4.2.6.8 and 6.1.1.4'
H H 0.0000 0.0000 'International Tables Vol C Tables 4.2.6.8 and 6.1.1.4'
N N 0.0311 0.0180 'International Tables Vol C Tables 4.2.6.8 and 6.1.1.4'
O O 0.0492 0.0322 'International Tables Vol C Tables 4.2.6.8 and 6.1.1.4'
S S 0.3331 0.5567 'International Tables Vol C Tables 4.2.6.8 and 6.1.1.4'

loop_
_geom_angle_atom_site_label_1
_geom_angle_atom_site_label_2
_geom_angle_atom_site_label_3
_geom_angle
O2 S1 O3 120.22(8)
O2 S1 N1 107.38(8)
O3 S1 N1 106.17(8)
O2 S1 N2 109.04(8)
O3 S1 N2 106.74(8)
N1 S1 N2 106.52(7)
C2 N1 S1 114.95(11)
C2 N1 H1N 114.4(15)
S1 N1 H1N 107.2(15)
C11 N2 C3 115.32(14)
C11 N2 S1 109.37(11)
C3 N2 S1 113.63(11)
O1 C1 C8 122.12(16)
O1 C1 C2 120.82(15)
C8 C1 C2 117.05(15)
N1 C2 C9 113.69(14)
N1 C2 C1 105.50(13)
C9 C2 C1 114.06(14)
N1 C2 H2 107.8
C9 C2 H2 107.8
C1 C2 H2 107.8
N2 C3 C4 109.97(14)
N2 C3 H3A 109.7
C4 C3 H3A 109.7
N2 C3 H3B 109.7
C4 C3 H3B 109.7
H3A C3 H3B 108.2
C13 C4 C5 118.79(17)
C13 C4 C3 120.86(16)
C5 C4 C3 120.35(17)
C6 C5 C4 120.66(17)
C6 C5 H5 119.7
C4 C5 H5 119.7
C5 C6 C7 120.08(17)
C5 C6 H6 120.0
C7 C6 H6 120.0
C12 C7 C6 119.78(17)
C12 C7 H7 120.1
C6 C7 H7 120.1
C1 C8 H8A 109.5
C1 C8 H8B 109.5
H8A C8 H8B 109.5
C1 C8 H8C 109.5
H8A C8 H8C 109.5
H8B C8 H8C 109.5
C10 C9 C2 111.20(14)
C10 C9 C11 108.15(14)
C2 C9 C11 110.03(14)
C10 C9 H9 109.1
C2 C9 H9 109.1
C11 C9 H9 109.1
C9 C10 H10A 109.5
C9 C10 H10B 109.5
H10A C10 H10B 109.5
C9 C10 H10C 109.5
H10A C10 H10C 109.5
H10B C10 H10C 109.5
N2 C11 C9 115.26(14)
N2 C11 H11A 108.5
C9 C11 H11A 108.5
N2 C11 H11B 108.5
C9 C11 H11B 108.5
H11A C11 H11B 107.5
C7 C12 C13 119.91(18)
C7 C12 H12 120.0
C13 C12 H12 120.0
C12 C13 C4 120.77(17)
C12 C13 H13 119.6
C4 C13 H13 119.6

loop_
_geom_bond_atom_site_label_1
_geom_bond_atom_site_label_2
_geom_bond_distance
S1 O2 1.4242(13)
S1 O3 1.4361(13)
S1 N1 1.6357(15)
S1 N2 1.6472(15)
O1 C1 1.212(2)
N1 C2 1.491(2)
N1 H1N 0.85(2)
N2 C11 1.488(2)
N2 C3 1.491(2)
C1 C8 1.502(3)
C1 C2 1.536(2)
C2 C9 1.529(2)
C2 H2 1.0000
C3 C4 1.508(2)
C3 H3A 0.9900
C3 H3B 0.9900
C4 C13 1.391(3)
C4 C5 1.393(3)
C5 C6 1.385(3)
C5 H5 0.9500
C6 C7 1.389(3)
C6 H6 0.9500
C7 C12 1.386(3)
C7 H7 0.9500
C8 H8A 0.9800
C8 H8B 0.9800
C8 H8C 0.9800
C9 C10 1.526(2)
C9 C11 1.535(2)
C9 H9 1.0000
C10 H10A 0.9800
C10 H10B 0.9800
C10 H10C 0.9800
C11 H11A 0.9900
C11 H11B 0.9900
C12 C13 1.389(3)
C12 H12 0.9500
C13 H13 0.9500

loop_
_geom_torsion_atom_site_label_1
_geom_torsion_atom_site_label_2
_geom_torsion_atom_site_label_3
_geom_torsion_atom_site_label_4
_geom_torsion
O2 S1 N1 C2 -167.42(12)
O3 S1 N1 C2 62.80(13)
N2 S1 N1 C2 -50.71(14)
O2 S1 N2 C11 168.23(11)
O3 S1 N2 C11 -60.49(12)
N1 S1 N2 C11 52.63(13)
O2 S1 N2 C3 37.79(14)
O3 S1 N2 C3 169.07(12)
N1 S1 N2 C3 -77.81(13)
S1 N1 C2 C9 52.01(18)
S1 N1 C2 C1 177.72(11)
O1 C1 C2 N1 -122.24(17)
C8 C1 C2 N1 56.51(19)
O1 C1 C2 C9 3.2(2)
C8 C1 C2 C9 -178.01(15)
C11 N2 C3 C4 54.00(19)
S1 N2 C3 C4 -178.59(12)
N2 C3 C4 C13 -111.23(18)
N2 C3 C4 C5 68.2(2)
C13 C4 C5 C6 -0.6(3)
C3 C4 C5 C6 179.97(17)
C4 C5 C6 C7 0.8(3)
C5 C6 C7 C12 -0.4(3)
N1 C2 C9 C10 -171.49(15)
C1 C2 C9 C10 67.47(19)
N1 C2 C9 C11 -51.70(19)
C1 C2 C9 C11 -172.73(14)
C3 N2 C11 C9 69.52(19)
S1 N2 C11 C9 -60.00(16)
C10 C9 C11 N2 179.69(14)
C2 C9 C11 N2 58.06(19)
C6 C7 C12 C13 -0.1(3)
C7 C12 C13 C4 0.3(3)
C5 C4 C13 C12 0.1(3)
C3 C4 C13 C12 179.51(17)
